data_7719756
loop_
_publ_author_name
'Grahlow, Fabian'
'Beitlberger, Jan'
'Martin, Mario'
'Juriatti, Eric'
'Peisert, Heiko'
'Scheele, Marcus'
'Str&#xf6;bele, Markus'
'Romao, Carl P.'
'Meyer, Hans-J&#xfc;rgen'

_publ_section_title
;
 Structural modifications of
 <i>M</i><sub>5</sub>O<sub>4</sub>I<sub>11</sub> (<i>M</i> = Nb, Ta)
 cluster networks from heterogeneous solid-state reactions.
;
_journal_issue 44
_journal_name_full 'Dalton transactions (Cambridge, England : 2003)'
_journal_page_first 16593
_journal_page_last 16604
_journal_paper_doi 10.1039/d5dt02097b
_journal_volume 54
_journal_year 2025
_chemical_formula_moiety 'I4 O3 Ta2'
_chemical_formula_sum 'I4 O3 Ta2'
_chemical_formula_weight 917.50
_space_group_crystal_system monoclinic
_space_group_IT_number 14
_space_group_name_Hall '-P 2ybc'
_space_group_name_H-M_alt 'P 1 21/c 1'
_atom_sites_solution_primary dual
_audit_creation_date 2024-10-08
_audit_creation_method
;
Olex2 1.5
(compiled 2024.02.16 svn.r378c4104 for OlexSys, GUI svn.r6928)
;
_audit_update_record
;
2024-10-08 deposited with the CCDC.	2025-10-20 downloaded from the CCDC.
;
_cell_angle_alpha 90
_cell_angle_beta 108.604(5)
_cell_angle_gamma 90
_cell_formula_units_Z 2
_cell_length_a 9.5615(5)
_cell_length_b 7.3646(3)
_cell_length_c 7.6241(4)
_cell_measurement_reflns_used 4970
_cell_measurement_temperature 150.00(11)
_cell_measurement_theta_max 77.3220
_cell_measurement_theta_min 4.8470
_cell_volume 508.81(5)
_computing_cell_refinement 'CrysAlisPro 1.171.43.121a (Rigaku OD, 2024)'
_computing_data_collection 'CrysAlisPro system (CCD 43.121a 64-bit (release 24-04-2024))'
_computing_data_reduction 'CrysAlisPro 1.171.43.121a (Rigaku OD, 2024)'
_computing_molecular_graphics 'Olex2 1.5 (Dolomanov et al., 2009)'
_computing_publication_material 'Olex2 1.5 (Dolomanov et al., 2009)'
_computing_structure_refinement 'SHELXL 2019/3 (Sheldrick, 2015)'
_computing_structure_solution 'SHELXT  (Sheldrick, 2015)'
_diffrn_ambient_environment N~2~
_diffrn_ambient_temperature 150.00(11)
_diffrn_detector 'Hybrid Pixel Array Detector'
_diffrn_detector_area_resol_mean 10.0000
_diffrn_detector_type HyPix
_diffrn_measured_fraction_theta_full 0.992
_diffrn_measured_fraction_theta_max 0.992
_diffrn_measurement_details
;
List of Runs (angles in degrees, time in seconds):

  # Type    Start    End  Width  t~exp~   \w     \q     \k     \f   Frames
#--------------------------------------------------------------------------
  1  \w    -29.00   2.00   0.50    8.00    --  -49.56  24.00  -3.00   62
  2  \w   -116.00 -56.00   0.50    8.00    --  -49.56 -24.00-168.00  120
  3  \w     53.00 114.00   0.50    8.00    --   49.56  24.00  -3.00  122
  4  \w      0.00  30.00   0.50    8.00    --   49.56 -24.00-168.00   60
  5  \w   -148.00-123.00   0.50   20.00    --  -90.00 -24.00-168.00   50
  6  \w    115.00 178.00   0.50   20.00    --  111.50  24.00  -3.00  126
  7  \w    -67.00 -32.00   0.50    8.00    --  -49.56 -77.00  90.00   70
  8  \w   -117.00 -91.00   0.50    8.00    --  -49.56 -77.00 120.00   52
  9  \w    -92.00 -46.00   0.50    8.00    --  -49.56 -19.00  90.00   92
 10  \w    -70.00 -45.00   0.50    8.00    --  -49.56 -77.00  60.00   50
 11  \w    -56.00 -30.00   0.50    8.00    --  -49.56 -77.00 120.00   52
 12  \w    -67.00 -41.00   0.50    8.00    --  -49.56 -57.00 120.00   52
 13  \w    -21.00  21.00   0.50    8.00    --   49.56 -19.00  60.00   84
 14  \w    -21.00   9.00   0.50    8.00    --   49.56 -19.00-180.00   60
 15  \w   -100.00 -73.00   0.50   20.00    --  -90.00 -77.00 150.00   54
 16  \w   -159.00-132.00   0.50   20.00    --  -90.00 -77.00  30.00   54
 17  \w    -98.00 -71.00   0.50   20.00    --  -90.00 -76.00  48.58   54
 18  \w   -157.00-131.00   0.50   20.00    --  -90.00 -77.00 150.00   52
 19  \w    -99.00 -72.00   0.50   20.00    --  -90.00 -73.00 133.12   54
 20  \w    -98.00 -72.00   0.50   20.00    --  -90.00 -73.00  40.48   52
 21  \w   -102.00 -75.00   0.50   20.00    --  -90.00 -69.00 100.02   54
 22  \w    -98.00 -71.00   0.50   20.00    --  -90.00 -77.00 120.00   54
 23  \w   -104.00 -71.00   0.50   20.00    --  -90.00 -77.00  30.00   66
 24  \w    -97.00 -70.00   0.50   20.00    --  -90.00 -77.00  60.00   54
 25  \w    -95.00 -70.00   0.50   20.00    --  -90.00 -77.00  70.40   50
 26  \w    -96.00 -70.00   0.50   20.00    --  -90.00 -77.00  90.00   52
 27  \w   -103.00 -76.00   0.50   20.00    --  -90.00 -64.00 111.25   54
 28  \w    -99.00 -73.00   0.50   20.00    --  -90.00 -71.00  74.88   52
 29  \w   -101.00 -75.00   0.50   20.00    --  -90.00 -65.00  89.13   52
 30  \w    -46.00 -19.00   0.50   20.00    --  -90.00  61.00 150.00   54
 31  \w    -48.00 -19.00   0.50   20.00    --  -90.00  45.00  90.00   58
 32  \w   -111.00 -81.00   0.50   20.00    --  -90.00 -58.00 140.29   60
 33  \w     41.00  66.00   0.50   20.00    --  111.50 -61.00  90.00   50
 34  \w    138.00 171.00   0.50   20.00    --  111.50  77.00  90.00   66
 35  \w     93.00 120.00   0.50   20.00    --  111.50  77.00  90.00   54
 36  \w     85.00 111.00   0.50   20.00    --  111.50   0.00 -90.00   52
 37  \w     41.00  68.00   0.50   20.00    --  111.50 -61.00 -30.00   54
 38  \w    153.00 178.00   0.50   20.00    --  111.50  61.00 150.00   50
 39  \w    111.00 143.00   0.50   20.00    --  111.50  30.00  90.00   64
 40  \w     51.00  98.00   0.50   20.00    --  111.50 -77.00  60.00   94
 41  \w     99.00 126.00   0.50   20.00    --  111.50  61.00 150.00   54
 42  \w     49.00 103.00   0.50   20.00    --  111.50 -94.00-180.00  108
 43  \w     74.00 101.00   0.50   20.00    --  111.50   0.00  60.00   54
 44  \w     81.00 106.00   0.50   20.00    --  111.50 -94.00  90.00   50
 45  \w     41.00  66.00   0.50   20.00    --  111.50 -61.00-120.00   50
 46  \w    143.00 171.00   0.50   20.00    --  111.50  77.00   0.00   56
 47  \w     41.00  66.00   0.50   20.00    --  111.50 -61.00   0.00   50
 48  \w    128.00 171.00   0.50   20.00    --  111.50  15.00 120.00   86
 49  \w     57.00 101.00   0.50   20.00    --  111.50 -77.00  90.00   88
 50  \w     92.00 124.00   0.50   20.00    --  111.50  77.00 150.00   64
 51  \w    153.00 178.00   0.50   20.00    --  111.50 125.00  30.00   50
 52  \w     45.00 102.00   0.50   20.00    --  111.50 -94.00 -30.00  114
 53  \w    122.00 149.00   0.50   20.00    --  111.50 125.00  30.00   54
 54  \w     45.00  71.00   0.50   20.00    --  111.50 -61.00-180.00   52
 55  \w    105.00 159.00   0.50   20.00    --  111.50  45.00  60.00  108
 56  \w    110.00 135.00   0.50   20.00    --  111.50  45.00  90.00   50
 57  \w    148.00 175.00   0.50   20.00    --  111.50  61.00 120.00   54
 58  \w    106.00 132.00   0.50   20.00    --  111.50  61.00 120.00   52
 59  \w    100.00 140.00   0.50   20.00    --  111.50  61.00  30.00   80
 60  \w     43.00  68.00   0.50   20.00    --  111.50 -61.00-150.00   50
 61  \w    109.00 155.00   0.50   20.00    --  111.50  15.00 -60.00   92
 62  \w    -69.00 -31.00   0.50    8.00    --  -49.56 -77.00-120.00   76
 63  \w    -64.00 -30.00   0.50    8.00    --  -49.56 -77.00 -30.00   68
 64  \w    -73.00 -30.00   0.50    8.00    --  -49.56 -77.00  30.00   86
 65  \w    -68.00  -4.00   0.50    8.00    --  -49.56  77.00-120.00  128
 66  \w    -60.00 -30.00   0.50    8.00    --  -49.56 -77.00-180.00   60
 67  \w   -108.00 -54.00   0.50    8.00    --  -49.56 -37.00 150.00  108
 68  \w    -77.00 -50.00   0.50    8.00    --  -49.56 -37.00  30.00   54
 69  \w    -67.00 -30.00   0.50    8.00    --  -49.56 -77.00 -60.00   74
 70  \w      2.00  51.00   0.50    8.00    --   49.56   0.00 -30.00   98
 71  \w     63.00  91.00   0.50    8.00    --   49.56  19.00 -30.00   56
 72  \w     39.00  64.00   0.50    8.00    --   49.56  57.00-150.00   50
 73  \w     32.00  59.00   0.50    8.00    --   49.56 -99.00  60.00   54
 74  \w   -100.00 -74.00   0.50   20.00    --  -90.00 -69.00-175.46   52
 75  \w    -99.00 -73.00   0.50   20.00    --  -90.00 -71.00 159.05   52
 76  \w   -103.00 -77.00   0.50   20.00    --  -90.00 -61.00-150.00   52
 77  \w   -100.00 -73.00   0.50   20.00    --  -90.00 -72.00  15.57   54
 78  \w   -153.00-126.00   0.50   20.00    --  -90.00 -61.00 -31.96   54
 79  \w    -97.00 -70.00   0.50   20.00    --  -90.00 -77.00-120.00   54
 80  \w   -160.00-134.00   0.50   20.00    --  -90.00 -75.00 -45.90   52
 81  \w    -98.00 -72.00   0.50   20.00    --  -90.00 -72.00 -30.77   52
 82  \w    -98.00 -72.00   0.50   20.00    --  -90.00 -73.00-143.21   52
 83  \w   -104.00 -77.00   0.50   20.00    --  -90.00 -61.00 -90.00   54
 84  \w   -103.00 -76.00   0.50   20.00    --  -90.00 -62.00-177.22   54
 85  \w   -159.00-132.00   0.50   20.00    --  -90.00 -71.00 159.05   54
 86  \w    -97.00 -71.00   0.50   20.00    --  -90.00 -75.00 -45.90   52
 87  \w   -105.00 -78.00   0.50   20.00    --  -90.00 -61.00-120.00   54
 88  \w   -158.00-131.00   0.50   20.00    --  -90.00 -61.00-120.00   54
 89  \w   -100.00 -74.00   0.50   20.00    --  -90.00 -68.00 -93.12   52
 90  \w   -102.00 -77.00   0.50   20.00    --  -90.00 -61.00 -31.96   50
 91  \w   -104.00 -77.00   0.50   20.00    --  -90.00 -60.00 -75.54   54
 92  \w    -97.00 -70.00   0.50   20.00    --  -90.00 -77.00-180.00   54
 93  \w   -100.00 -71.00   0.50   20.00    --  -90.00 -75.00   5.39   58
 94  \w    -96.00 -70.00   0.50   20.00    --  -90.00 -77.00 -90.00   52
 95  \w     71.00 105.00   0.50   20.00    --  111.50   0.00-120.00   68
 96  \w    138.00 165.00   0.50   20.00    --  111.50  77.00 -90.00   54
 97  \w     94.00 129.00   0.50   20.00    --  111.50  77.00 -90.00   70
 98  \w    101.00 127.00   0.50   20.00    --  111.50  61.00-150.00   52
 99  \w     78.00 106.00   0.50   20.00    --  111.50 -94.00 -60.00   56
100  \w     45.00  75.00   0.50   20.00    --  111.50 -94.00 -60.00   60
101  \w    150.00 177.00   0.50   20.00    --  111.50  30.00-150.00   54
102  \w    110.00 138.00   0.50   20.00    --  111.50  30.00-150.00   56
103  \w    127.00 169.00   0.50   20.00    --  111.50 125.00 -90.00   84
104  \w     58.00 106.00   0.50   20.00    --  111.50 -94.00 -90.00   96
105  \w    109.00 147.00   0.50   20.00    --  111.50 125.00 120.00   76
106  \w     93.00 118.00   0.50   20.00    --  111.50  77.00   0.00   50
107  \w    141.00 168.00   0.50   20.00    --  111.50  61.00-120.00   54
108  \w    143.00 170.00   0.50   20.00    --  111.50  77.00 -30.00   54
109  \w    100.00 135.00   0.50   20.00    --  111.50  61.00-120.00   70
110  \w     92.00 118.00   0.50   20.00    --  111.50  77.00 -30.00   52
111  \w     70.00 101.00   0.50   20.00    --  111.50 -94.00  60.00   62
112  \w    149.00 178.00   0.50   20.00    --  111.50  61.00 -60.00   58
113  \w     42.00  68.00   0.50   20.00    --  111.50 -94.00  60.00   52
114  \w     99.00 134.00   0.50   20.00    --  111.50  61.00 -60.00   70
115  \w     92.00 119.00   0.50   20.00    --  111.50  77.00-120.00   54
116  \w    136.00 178.00   0.50   20.00    --  111.50  77.00-150.00   84
117  \w     42.00 103.00   0.50   20.00    --  111.50 -77.00-180.00  122
118  \w     97.00 124.00   0.50   20.00    --  111.50  77.00-150.00   54
119  \w     70.00 105.00   0.50   20.00    --  111.50 -94.00   0.00   70
;
_diffrn_measurement_device 'four-circle diffractometer'
_diffrn_measurement_device_type 'XtaLAB Synergy, Dualflex, HyPix'
_diffrn_measurement_method '\w scans'
_diffrn_orient_matrix_type 'CrysAlisPro convention (1999,Acta A55,543-557)'
_diffrn_orient_matrix_UB_11 0.0437726000
_diffrn_orient_matrix_UB_12 0.0046507000
_diffrn_orient_matrix_UB_13 -0.1776456000
_diffrn_orient_matrix_UB_21 0.1570203000
_diffrn_orient_matrix_UB_22 -0.0626594000
_diffrn_orient_matrix_UB_23 0.1113203000
_diffrn_orient_matrix_UB_31 -0.0481995000
_diffrn_orient_matrix_UB_32 -0.1995481000
_diffrn_orient_matrix_UB_33 -0.0391198000
_diffrn_radiation_monochromator mirror
_diffrn_radiation_probe x-ray
_diffrn_radiation_type 'Cu K\a'
_diffrn_radiation_wavelength 1.54184
_diffrn_reflns_av_R_equivalents 0.0446
_diffrn_reflns_av_unetI/netI 0.0197
_diffrn_reflns_Laue_measured_fraction_full 0.992
_diffrn_reflns_Laue_measured_fraction_max 0.992
_diffrn_reflns_limit_h_max 11
_diffrn_reflns_limit_h_min -11
_diffrn_reflns_limit_k_max 8
_diffrn_reflns_limit_k_min -8
_diffrn_reflns_limit_l_max 9
_diffrn_reflns_limit_l_min -9
_diffrn_reflns_number 7219
_diffrn_reflns_point_group_measured_fraction_full 0.992
_diffrn_reflns_point_group_measured_fraction_max 0.992
_diffrn_reflns_theta_full 67.684
_diffrn_reflns_theta_max 68.227
_diffrn_reflns_theta_min 4.880
_diffrn_source 'micro-focus sealed X-ray tube'
_diffrn_source_type 'PhotonJet (Cu) X-ray Source'
_exptl_absorpt_coefficient_mu 133.925
_exptl_absorpt_correction_T_max 0.434
_exptl_absorpt_correction_T_min 0.046
_exptl_absorpt_correction_type analytical
_exptl_absorpt_process_details
;
CrysAlisPro 1.171.43.121a (Rigaku Oxford Diffraction, 2024)
Analytical numeric absorption correction using a multifaceted crystal
model based on expressions derived by R.C. Clark & J.S. Reid.
(Clark, R. C. & Reid, J. S. (1995). Acta Cryst. A51, 887-897)
Empirical absorption correction using spherical harmonics,
implemented in SCALE3 ABSPACK scaling algorithm.
;
_exptl_crystal_colour 'clear black'
_exptl_crystal_colour_lustre clear
_exptl_crystal_colour_primary black
_exptl_crystal_density_diffrn 5.989
_exptl_crystal_description needle
_exptl_crystal_F_000 764
_exptl_crystal_size_max 0.12
_exptl_crystal_size_mid 0.01
_exptl_crystal_size_min 0.01
_refine_diff_density_max 0.307
_refine_diff_density_min -0.081
_refine_diff_density_rms 0.035
_refine_ls_extinction_method none
_refine_ls_goodness_of_fit_ref 1.064
_refine_ls_hydrogen_treatment undef
_refine_ls_matrix_type full
_refine_ls_number_parameters 45
_refine_ls_number_reflns 925
_refine_ls_number_restraints 0
_refine_ls_restrained_S_all 1.064
_refine_ls_R_factor_all 0.0499
_refine_ls_R_factor_gt 0.0482
_refine_ls_shift/su_max 0.000
_refine_ls_shift/su_mean 0.000
_refine_ls_structure_factor_coef Fsqd
_refine_ls_weighting_details 'w=1/[\s^2^(Fo^2^)+(0.1031P)^2^+0.0104P] where P=(Fo^2^+2Fc^2^)/3'
_refine_ls_weighting_scheme calc
_refine_ls_wR_factor_gt 0.1246
_refine_ls_wR_factor_ref 0.1263
_reflns_Friedel_coverage 0.000
_reflns_number_gt 877
_reflns_number_total 925
_reflns_threshold_expression 'I > 2\s(I)'
_cod_data_source_file d5dt02097b2.cif
_cod_data_source_block fg170_rot_v2
_cod_depositor_comments 'Adding full bibliography for 7719753--7719758.cif.'
_cod_database_code 7719756
_shelx_shelxl_version_number 2019/3
_chemical_oxdiff_formula 'O3 I4 Ta2 '
_shelx_space_group_comment
;
The symmetry employed for this shelxl refinement is uniquely defined
by the following loop, which should always be used as a source of
symmetry information in preference to the above space-group names.
They are only intended as comments.
;
_shelx_estimated_absorpt_t_max 0.348
_shelx_estimated_absorpt_t_min 0.022
_olex2_refinement_description
;
;
_olex2_submission_special_instructions 'No special instructions were received'
_oxdiff_exptl_absorpt_empirical_details
;
Empirical correction (ABSPACK) includes:
- Absorption correction using spherical harmonics
- Frame scaling
- Detector area scaling
- B-factor correction
;
_oxdiff_exptl_absorpt_empirical_full_max 2.816
_oxdiff_exptl_absorpt_empirical_full_min 0.393

loop_
_space_group_symop_operation_xyz
'x, y, z'
'-x, y+1/2, -z+1/2'
'-x, -y, -z'
'x, -y-1/2, z-1/2'

loop_
_atom_site_label
_atom_site_type_symbol
_atom_site_fract_x
_atom_site_fract_y
_atom_site_fract_z
_atom_site_U_iso_or_equiv
_atom_site_adp_type
_atom_site_occupancy
_atom_site_site_symmetry_order
_atom_site_calc_flag
_atom_site_refinement_flags_posn
_atom_site_refinement_flags_adp
_atom_site_refinement_flags_occupancy
_atom_site_disorder_assembly
_atom_site_disorder_group
Ta1 Ta 0.40175(5) 0.27508(8) 0.46084(6) 0.0317(16) Uani 1 1 d . . . . .
I2 I 0.69275(7) 0.10872(10) 0.57611(10) 0.0344(16) Uani 1 1 d . . . . .
I4 I 0.12174(8) 0.38156(11) 0.34698(11) 0.0395(16) Uani 1 1 d . . . . .
O6 O 0.500000 0.500000 0.500000 0.040(3) Uani 1 2 d S . P . .
O1 O 0.4047(6) 0.2487(11) 0.7141(10) 0.032(2) Uani 1 1 d . . . . .

loop_
_atom_site_aniso_label
_atom_site_aniso_U_11
_atom_site_aniso_U_22
_atom_site_aniso_U_33
_atom_site_aniso_U_23
_atom_site_aniso_U_13
_atom_site_aniso_U_12
Ta1 0.0377(16) 0.0242(16) 0.0342(16) 0.00020(18) 0.0129(6) 0.00026(18)
I2 0.0375(16) 0.0242(16) 0.0414(16) 0.0000(3) 0.0126(6) -0.0001(2)
I4 0.0387(16) 0.0370(16) 0.0429(16) 0.0007(3) 0.0132(6) 0.0044(3)
O6 0.040(6) 0.038(7) 0.041(6) 0.007(5) 0.014(5) 0.003(5)
O1 0.024(4) 0.022(4) 0.046(5) -0.021(3) 0.006(3) 0.000(3)

loop_
_atom_type_symbol
_atom_type_description
_atom_type_scat_dispersion_real
_atom_type_scat_dispersion_imag
_atom_type_scat_source
I I -0.3257 6.8362 'International Tables Vol C Tables 4.2.6.8 and 6.1.1.4'
O O 0.0492 0.0322 'International Tables Vol C Tables 4.2.6.8 and 6.1.1.4'
Ta Ta -5.7959 5.2718 'International Tables Vol C Tables 4.2.6.8 and 6.1.1.4'

loop_
_exptl_crystal_face_index_h
_exptl_crystal_face_index_k
_exptl_crystal_face_index_l
_exptl_crystal_face_perp_dist
-1 -5 1 0.0482
1 0 5 0.0040
-1 0 -5 0.0060
0 5 1 0.0651
4 0 -5 0.0030
-4 0 5 0.0073
4 0 2 0.0002
-4 0 -2 0.0115

loop_
_geom_angle_atom_site_label_1
_geom_angle_atom_site_label_2
_geom_angle_atom_site_label_3
_geom_angle
_geom_angle_site_symmetry_1
_geom_angle_site_symmetry_3
_geom_angle_publ_flag
I2 Ta1 I2 81.94(3) . 3_656 ?
I4 Ta1 I2 90.32(3) . 3_656 ?
I4 Ta1 I2 172.24(3) . . ?
O6 Ta1 I2 86.66(2) . . ?
O6 Ta1 I2 168.60(3) . 3_656 ?
O6 Ta1 I4 101.08(3) . . ?
O6 Ta1 O1 94.2(2) . 4_565 ?
O6 Ta1 O1 94.7(2) . . ?
O1 Ta1 I2 84.6(2) . 3_656 ?
O1 Ta1 I2 86.86(18) 4_565 . ?
O1 Ta1 I2 85.3(2) 4_565 3_656 ?
O1 Ta1 I2 87.01(18) . . ?
O1 Ta1 I4 92.77(17) . . ?
O1 Ta1 I4 92.04(18) 4_565 . ?
O1 Ta1 O1 168.82(6) 4_565 . ?
Ta1 I2 Ta1 98.06(3) . 3_656 ?
Ta1 O6 Ta1 180.0 . 3_666 ?
Ta1 O1 Ta1 178.3(4) 4_566 . ?

loop_
_geom_bond_atom_site_label_1
_geom_bond_atom_site_label_2
_geom_bond_distance
_geom_bond_site_symmetry_2
_geom_bond_publ_flag
Ta1 I2 2.9534(9) 3_656 ?
Ta1 I2 2.9077(8) . ?
Ta1 I4 2.6559(9) . ?
Ta1 O6 1.8806(6) . ?
Ta1 O1 1.899(7) 4_565 ?
Ta1 O1 1.932(7) . ?

loop_
_exptl_oxdiff_crystal_face_indexfrac_h
_exptl_oxdiff_crystal_face_indexfrac_k
_exptl_oxdiff_crystal_face_indexfrac_l
_exptl_oxdiff_crystal_face_x
_exptl_oxdiff_crystal_face_y
_exptl_oxdiff_crystal_face_z
-1.2802 -4.6225 1.0298 -0.2605 0.2033 0.9438
0.5922 -0.0017 4.5168 -0.7765 0.5959 -0.2049
-0.6109 -0.0622 -4.5103 0.7742 -0.5941 0.2183
-0.1314 4.6550 1.0933 -0.1783 -0.1906 -0.9653
3.8210 0.0369 -4.6694 0.9969 0.0779 -0.0089
-3.8210 -0.0369 4.6694 -0.9969 -0.0779 0.0089
4.1346 0.0645 2.4440 -0.2529 0.9172 -0.3078
-4.1346 -0.0645 -2.4440 0.2529 -0.9172 0.3078
